data_4340926
loop_
_publ_author_name
'Lannes, Anthony'
'Intissar, Mourad'
'Suffren, Yan'
'Reber, Christian'
'Luneau, Dominique'

_publ_section_title
;
 Terbium(III) and yttrium(III) complexes with pyridine-substituted
 nitronyl nitroxide radical and different \b-diketonate ligands. Crystal
 structures and magnetic and luminescence properties.
;
_journal_issue 18
_journal_name_full 'Inorganic chemistry'
_journal_page_first 9548
_journal_page_last 9560
_journal_paper_doi 10.1021/ic500779y
_journal_volume 53
_journal_year 2014
_chemical_compound_source 'Synthesized by the authors. See text'
_chemical_formula_moiety '2(C27 H37 N3 O8 Tb), C6 H14, H2 O'
_chemical_formula_sum 'C60 H90 N6 O17 Tb2'
_chemical_formula_weight 1485.22
_chemical_name_systematic
; 
 ? 
;
_space_group_IT_number 15
_symmetry_cell_setting monoclinic
_symmetry_space_group_name_Hall '-C 2yc'
_symmetry_space_group_name_H-M 'C 1 2/c 1'
_atom_sites_solution_hydrogens geom
_atom_sites_solution_primary direct
_atom_sites_solution_secondary difmap
_audit_creation_method SHELXL-97
_cell_angle_alpha 90
_cell_angle_beta 115.621(1)
_cell_angle_gamma 90
_cell_formula_units_Z 4
_cell_length_a 27.1941(6)
_cell_length_b 14.3819(3)
_cell_length_c 19.1278(4)
_cell_measurement_reflns_used 769
_cell_measurement_temperature 100
_cell_measurement_theta_max 28.90
_cell_measurement_theta_min 3.57
_cell_volume 6745.4(3)
_computing_cell_refinement 'SAINT V7.68A(Bruker AXS, 2009)'
_computing_data_collection 'APEX2  (Bruker AXS, 2009)'
_computing_data_reduction 'SAINT V7.68A(Bruker AXS, 2009)'
_computing_molecular_graphics 'SHELXTL  (Bruker AXS, 2003)'
_computing_publication_material 'UdMX (Maris, 2004)'
_computing_structure_refinement 'SHELXL97 (Sheldrick, 2008)'
_computing_structure_solution 'SHELXS97 (Sheldrick, 2008)'
_diffrn_ambient_temperature 100
_diffrn_detector_area_resol_mean 8.3
_diffrn_measured_fraction_theta_full 0.988
_diffrn_measured_fraction_theta_max 0.988
_diffrn_measurement_device_type 'Bruker APEX II'
_diffrn_measurement_method \w
_diffrn_radiation_monochromator 'Quazar MX'
_diffrn_radiation_source 'Incoatec I\muS Microsource '
_diffrn_radiation_type CuK\a
_diffrn_radiation_wavelength 1.54178
_diffrn_reflns_av_R_equivalents 0.048
_diffrn_reflns_av_sigmaI/netI 0.0298
_diffrn_reflns_limit_h_max 33
_diffrn_reflns_limit_h_min -33
_diffrn_reflns_limit_k_max 17
_diffrn_reflns_limit_k_min -17
_diffrn_reflns_limit_l_max 23
_diffrn_reflns_limit_l_min -23
_diffrn_reflns_number 9023
_diffrn_reflns_theta_full 70.74
_diffrn_reflns_theta_max 70.74
_diffrn_reflns_theta_min 3.56
_exptl_absorpt_coefficient_mu 10.737
_exptl_absorpt_correction_T_max 0.7246
_exptl_absorpt_correction_T_min 0.5314
_exptl_absorpt_correction_type multi-scan
_exptl_absorpt_process_details 'Sadabs (Sheldrick, 2008)'
_exptl_crystal_colour Violet
_exptl_crystal_density_diffrn 1.462
_exptl_crystal_density_method 'not measured'
_exptl_crystal_description Platelet
_exptl_crystal_F_000 3032
_exptl_crystal_size_max 0.10
_exptl_crystal_size_mid 0.07
_exptl_crystal_size_min 0.03
_refine_diff_density_max 1.123
_refine_diff_density_min -0.741
_refine_diff_density_rms 0.095
_refine_ls_extinction_method none
_refine_ls_goodness_of_fit_ref 1.034
_refine_ls_hydrogen_treatment constr
_refine_ls_matrix_type full
_refine_ls_number_parameters 386
_refine_ls_number_reflns 6415
_refine_ls_number_restraints 11
_refine_ls_restrained_S_all 1.036
_refine_ls_R_factor_all 0.0463
_refine_ls_R_factor_gt 0.0399
_refine_ls_shift/su_max 0.002
_refine_ls_shift/su_mean 0.000
_refine_ls_structure_factor_coef Fsqd
_refine_ls_weighting_details 'calc w=1/[\s^2^(Fo^2^)+(0.0663P)^2^+19.9904P] where P=(Fo^2^+2Fc^2^)/3'
_refine_ls_weighting_scheme calc
_refine_ls_wR_factor_gt 0.1063
_refine_ls_wR_factor_ref 0.1112
_reflns_number_gt 5625
_reflns_number_total 6415
_reflns_threshold_expression I>2\s(I)
_cod_data_source_file ic500779y_si_004.cif
_cod_data_source_block rebe34
_cod_depositor_comments
;
The following automatic conversions were performed:

'_symmetry_cell_setting' value 'Monoclinic' changed to 'monoclinic'
according to
/home/saulius/struct/COD-crude-data--automatic-downloads/rss-feeds/ACS/lib/dictionaries/cif_core.dic
dictionary named 'cif_core.dic' version 2.4.2 from 2011-04-26.

Automatic conversion script
Id: cif_fix_values 2281 2013-09-26 08:29:07Z andrius 

 Adding full bibliography for 4340923--4340927.cif.
;
_cod_original_cell_volume 6745.4(2)
_cod_original_sg_symbol_H-M C2/c
_cod_database_code 4340926

loop_
_symmetry_equiv_pos_as_xyz
'x, y, z'
'-x, y, -z+1/2'
'x+1/2, y+1/2, z'
'-x+1/2, y+1/2, -z+1/2'
'-x, -y, -z'
'x, -y, z-1/2'
'-x+1/2, -y+1/2, -z'
'x+1/2, -y+1/2, z-1/2'

loop_
_atom_site_label
_atom_site_type_symbol
_atom_site_fract_x
_atom_site_fract_y
_atom_site_fract_z
_atom_site_U_iso_or_equiv
_atom_site_adp_type
_atom_site_occupancy
_atom_site_symmetry_multiplicity
_atom_site_calc_flag
_atom_site_refinement_flags
_atom_site_disorder_assembly
_atom_site_disorder_group
Tb1 Tb 0.660466(9) 0.019474(16) 0.820994(12) 0.02703(9) Uani 1 1 d . . .
O5 O 0.67887(12) 0.15101(18) 0.90633(15) 0.0330(6) Uani 1 1 d . . .
O6 O 0.67513(15) 0.4266(2) 0.7790(2) 0.0542(9) Uani 1 1 d . . .
O7 O 0.74348(11) -0.0543(2) 0.85417(16) 0.0337(6) Uani 1 1 d . . .
O8 O 0.69123(12) -0.0313(2) 0.94899(17) 0.0366(6) Uani 1 1 d . . .
O9 O 0.60854(11) 0.13531(19) 0.73351(16) 0.0326(6) Uani 1 1 d . . .
O10 O 0.65226(12) -0.02483(19) 0.69944(17) 0.0353(6) Uani 1 1 d . . .
O11 O 0.62829(12) -0.1324(2) 0.80547(18) 0.0380(6) Uani 1 1 d . . .
O12 O 0.57862(11) 0.02275(19) 0.83290(17) 0.0330(6) Uani 1 1 d . . .
N2 N 0.67005(13) 0.2356(2) 0.88273(19) 0.0315(7) Uani 1 1 d . . .
N3 N 0.66851(15) 0.3660(3) 0.8232(2) 0.0392(8) Uani 1 1 d . . .
N4 N 0.72634(13) 0.1438(2) 0.80025(18) 0.0306(7) Uani 1 1 d . . .
C14 C 0.64329(18) 0.3014(3) 0.9167(3) 0.0371(9) Uani 1 1 d . . .
C15 C 0.6873(2) 0.3226(5) 0.9992(3) 0.0670(16) Uani 1 1 d . . .
H15A H 0.6737 0.3702 1.0231 0.100 Uiso 1 1 calc R . .
H15B H 0.7203 0.3452 0.9964 0.100 Uiso 1 1 calc R . .
H15C H 0.6957 0.2658 1.0305 0.100 Uiso 1 1 calc R . .
C16 C 0.5951(2) 0.2563(4) 0.9224(3) 0.0527(12) Uani 1 1 d . . .
H16A H 0.6074 0.2023 0.9569 0.079 Uiso 1 1 calc R . .
H16B H 0.5687 0.2362 0.8708 0.079 Uiso 1 1 calc R . .
H16C H 0.5777 0.3012 0.9432 0.079 Uiso 1 1 calc R . .
C17 C 0.6313(2) 0.3851(3) 0.8612(3) 0.0483(12) Uani 1 1 d . . .
C18 C 0.6429(4) 0.4794(4) 0.8989(6) 0.100(3) Uani 1 1 d . . .
H18A H 0.6305 0.5277 0.8589 0.150 Uiso 1 1 calc R . .
H18B H 0.6823 0.4860 0.9309 0.150 Uiso 1 1 calc R . .
H18C H 0.6237 0.4859 0.9317 0.150 Uiso 1 1 calc R . .
C19 C 0.5727(3) 0.3806(5) 0.7957(4) 0.077(2) Uani 1 1 d . . .
H19A H 0.5466 0.3973 0.8164 0.116 Uiso 1 1 calc R . .
H19B H 0.5651 0.3173 0.7746 0.116 Uiso 1 1 calc R . .
H19C H 0.5692 0.4242 0.7544 0.116 Uiso 1 1 calc R . .
C20 C 0.68792(16) 0.2769(3) 0.8349(2) 0.0307(8) Uani 1 1 d . . .
C21 C 0.72552(16) 0.2369(3) 0.8067(2) 0.0316(8) Uani 1 1 d . . .
C22 C 0.76029(18) 0.2956(3) 0.7909(3) 0.0392(9) Uani 1 1 d . . .
H22 H 0.7581 0.3611 0.7952 0.047 Uiso 1 1 calc R . .
C23 C 0.79807(18) 0.2568(3) 0.7689(3) 0.0414(10) Uani 1 1 d . . .
H23 H 0.8228 0.2949 0.7587 0.050 Uiso 1 1 calc R . .
C24 C 0.79885(18) 0.1621(3) 0.7621(2) 0.0385(9) Uani 1 1 d . . .
H24 H 0.8242 0.1334 0.7470 0.046 Uiso 1 1 calc R . .
C25 C 0.76249(17) 0.1085(3) 0.7776(2) 0.0343(9) Uani 1 1 d . . .
H25 H 0.7633 0.0430 0.7717 0.041 Uiso 1 1 calc R . .
C26 C 0.8238(2) -0.1459(4) 0.9019(3) 0.0518(12) Uani 1 1 d . . .
H26A H 0.8347 -0.1025 0.8715 0.078 Uiso 1 1 calc R . .
H26B H 0.8160 -0.2069 0.8766 0.078 Uiso 1 1 calc R . .
H26C H 0.8535 -0.1518 0.9542 0.078 Uiso 1 1 calc R . .
C27 C 0.77341(17) -0.1096(3) 0.9071(3) 0.0376(9) Uani 1 1 d . . .
C28 C 0.7634(2) -0.1351(4) 0.9701(3) 0.0505(12) Uani 1 1 d . . .
H28 H 0.7844 -0.1843 1.0024 0.061 Uiso 1 1 calc R . .
C29 C 0.72438(19) -0.0928(3) 0.9888(3) 0.0414(10) Uani 1 1 d . . .
C30 C 0.7239(3) -0.1166(4) 1.0661(3) 0.0616(16) Uani 1 1 d . . .
H30A H 0.6876 -0.1390 1.0571 0.092 Uiso 1 1 calc R . .
H30B H 0.7329 -0.0610 1.0989 0.092 Uiso 1 1 calc R . .
H30C H 0.7510 -0.1652 1.0921 0.092 Uiso 1 1 calc R . .
C31 C 0.5662(2) 0.2440(3) 0.6318(3) 0.0457(11) Uani 1 1 d . . .
H31A H 0.5896 0.2954 0.6614 0.069 Uiso 1 1 calc R . .
H31B H 0.5320 0.2451 0.6373 0.069 Uiso 1 1 calc R . .
H31C H 0.5583 0.2506 0.5769 0.069 Uiso 1 1 calc R . .
C32 C 0.59516(15) 0.1528(3) 0.6621(2) 0.0340(9) Uani 1 1 d . . .
C33 C 0.60428(17) 0.0938(3) 0.6113(2) 0.0367(9) Uani 1 1 d . . .
H33 H 0.5924 0.1140 0.5592 0.044 Uiso 1 1 calc R . .
C34 C 0.62961(17) 0.0070(3) 0.6311(2) 0.0338(9) Uani 1 1 d . . .
C35 C 0.6304(2) -0.0552(4) 0.5680(3) 0.0483(11) Uani 1 1 d . . .
H35A H 0.6245 -0.0176 0.5223 0.072 Uiso 1 1 calc R . .
H35B H 0.6014 -0.1018 0.5541 0.072 Uiso 1 1 calc R . .
H35C H 0.6658 -0.0865 0.5866 0.072 Uiso 1 1 calc R . .
C36 C 0.6015(3) -0.2802(3) 0.8304(4) 0.0608(15) Uani 1 1 d . . .
H36A H 0.6395 -0.3001 0.8476 0.091 Uiso 1 1 calc R . .
H36B H 0.5796 -0.3026 0.7776 0.091 Uiso 1 1 calc R . .
H36C H 0.5872 -0.3059 0.8653 0.091 Uiso 1 1 calc R . .
C37 C 0.59915(19) -0.1754(3) 0.8317(3) 0.0406(10) Uani 1 1 d . . .
C38 C 0.56473(19) -0.1326(3) 0.8593(3) 0.0421(10) Uani 1 1 d . . .
H38 H 0.5476 -0.1708 0.8827 0.051 Uiso 1 1 calc R . .
C39 C 0.55402(16) -0.0373(3) 0.8545(2) 0.0325(8) Uani 1 1 d . . .
C40 C 0.50906(19) -0.0031(3) 0.8743(3) 0.0433(10) Uani 1 1 d . . .
H40A H 0.5172 0.0605 0.8945 0.065 Uiso 1 1 calc R . .
H40B H 0.5065 -0.0437 0.9137 0.065 Uiso 1 1 calc R . .
H40C H 0.4743 -0.0038 0.8276 0.065 Uiso 1 1 calc R . .
O13 O 0.5000 0.1756(4) 0.7500 0.0641(14) Uani 1 2 d S . .
H13 H 0.5238 0.1306 0.7747 0.096 Uiso 1 1 d . . .
C51 C 0.0493(19) 0.7893(18) 0.095(2) 0.167(5) Uiso 0.50 1 d PD A -1
H51A H 0.0769 0.7712 0.1465 0.251 Uiso 0.50 1 calc PR A -1
H51B H 0.0646 0.7835 0.0573 0.251 Uiso 0.50 1 calc PR A -1
H51C H 0.0175 0.7484 0.0799 0.251 Uiso 0.50 1 calc PR A -1
C52 C 0.0313(12) 0.8941(18) 0.0974(15) 0.167(5) Uiso 0.50 1 d PD A -1
H52A H -0.0042 0.8950 0.1002 0.201 Uiso 0.50 1 calc PR A -1
H52B H 0.0586 0.9250 0.1445 0.201 Uiso 0.50 1 calc PR A -1
C53 C 0.0262(14) 0.949(2) 0.024(2) 0.167(5) Uiso 0.50 1 d PD A -1
H53A H 0.0633 0.9697 0.0334 0.201 Uiso 0.50 1 calc PR A -1
H53B H 0.0141 0.9043 -0.0197 0.201 Uiso 0.50 1 calc PR A -1
C54 C -0.0117(15) 1.034(2) -0.003(2) 0.167(5) Uiso 0.50 1 d PD A -1
H54A H -0.0049 1.0744 0.0420 0.201 Uiso 0.50 1 calc PR A -1
H54B H -0.0501 1.0129 -0.0244 0.201 Uiso 0.50 1 calc PR A -1
C55 C -0.0040(11) 1.0935(19) -0.0667(17) 0.167(5) Uiso 0.50 1 d PD A -1
H55A H -0.0130 1.0552 -0.1137 0.201 Uiso 0.50 1 calc PR A -1
H55B H 0.0346 1.1131 -0.0470 0.201 Uiso 0.50 1 calc PR A -1
C56 C -0.0420(18) 1.182(2) -0.088(2) 0.167(5) Uiso 0.50 1 d PD A -1
H56A H -0.0301 1.2266 -0.1169 0.251 Uiso 0.50 1 calc PR A -1
H56B H -0.0396 1.2118 -0.0407 0.251 Uiso 0.50 1 calc PR A -1
H56C H -0.0798 1.1639 -0.1206 0.251 Uiso 0.50 1 calc PR A -1

loop_
_atom_site_aniso_label
_atom_site_aniso_U_11
_atom_site_aniso_U_22
_atom_site_aniso_U_33
_atom_site_aniso_U_23
_atom_site_aniso_U_13
_atom_site_aniso_U_12
Tb1 0.02967(14) 0.02536(14) 0.02971(14) 0.00024(9) 0.01626(10) 0.00125(8)
O5 0.0456(16) 0.0243(14) 0.0331(14) 0.0016(11) 0.0208(12) -0.0001(11)
O6 0.072(2) 0.0312(17) 0.075(2) 0.0144(16) 0.047(2) 0.0043(16)
O7 0.0354(14) 0.0343(15) 0.0352(14) 0.0051(12) 0.0191(12) 0.0035(12)
O8 0.0400(16) 0.0403(17) 0.0342(15) 0.0028(12) 0.0205(13) 0.0066(12)
O9 0.0355(14) 0.0282(14) 0.0346(14) 0.0014(11) 0.0157(12) 0.0015(11)
O10 0.0436(16) 0.0296(15) 0.0342(15) -0.0010(11) 0.0183(13) 0.0001(12)
O11 0.0415(16) 0.0322(15) 0.0498(17) -0.0028(13) 0.0287(14) -0.0001(12)
O12 0.0330(14) 0.0305(15) 0.0392(15) 0.0044(11) 0.0192(12) 0.0048(11)
N2 0.0368(17) 0.0264(17) 0.0339(17) -0.0011(13) 0.0177(14) -0.0018(13)
N3 0.052(2) 0.0252(18) 0.049(2) 0.0018(15) 0.0292(18) -0.0007(15)
N4 0.0351(17) 0.0301(17) 0.0280(15) -0.0016(13) 0.0149(14) -0.0014(13)
C14 0.043(2) 0.031(2) 0.044(2) -0.0022(18) 0.0246(19) 0.0030(17)
C15 0.062(3) 0.080(4) 0.051(3) -0.020(3) 0.017(3) 0.014(3)
C16 0.052(3) 0.046(3) 0.071(3) 0.007(3) 0.036(3) 0.005(2)
C17 0.072(3) 0.028(2) 0.063(3) 0.003(2) 0.046(3) 0.007(2)
C18 0.182(9) 0.041(3) 0.138(7) -0.017(4) 0.126(8) -0.009(4)
C19 0.068(4) 0.098(5) 0.075(4) 0.045(4) 0.040(3) 0.034(4)
C20 0.036(2) 0.0231(19) 0.0345(19) -0.0021(15) 0.0162(16) -0.0037(15)
C21 0.035(2) 0.031(2) 0.0295(18) 0.0030(16) 0.0154(16) -0.0009(16)
C22 0.046(2) 0.032(2) 0.045(2) 0.0055(18) 0.024(2) -0.0040(18)
C23 0.045(2) 0.041(2) 0.045(2) 0.0074(19) 0.025(2) -0.0076(19)
C24 0.042(2) 0.041(2) 0.040(2) 0.0045(18) 0.0245(19) 0.0008(18)
C25 0.040(2) 0.032(2) 0.036(2) 0.0025(17) 0.0215(18) 0.0005(16)
C26 0.046(3) 0.064(3) 0.052(3) 0.013(2) 0.027(2) 0.019(2)
C27 0.039(2) 0.037(2) 0.041(2) 0.0033(18) 0.0215(19) 0.0068(17)
C28 0.059(3) 0.055(3) 0.046(3) 0.022(2) 0.031(2) 0.024(2)
C29 0.046(2) 0.045(3) 0.039(2) 0.0128(19) 0.0238(19) 0.014(2)
C30 0.081(4) 0.069(4) 0.051(3) 0.028(3) 0.045(3) 0.035(3)
C31 0.047(3) 0.041(3) 0.052(3) 0.016(2) 0.024(2) 0.006(2)
C32 0.0265(18) 0.032(2) 0.043(2) 0.0073(17) 0.0152(17) -0.0009(15)
C33 0.038(2) 0.040(2) 0.033(2) 0.0058(17) 0.0175(17) -0.0026(18)
C34 0.038(2) 0.035(2) 0.030(2) -0.0033(17) 0.0169(17) -0.0097(17)
C35 0.071(3) 0.043(3) 0.035(2) -0.007(2) 0.026(2) -0.009(2)
C36 0.078(4) 0.031(2) 0.100(4) 0.002(3) 0.063(4) 0.002(2)
C37 0.046(2) 0.032(2) 0.052(3) 0.0014(19) 0.028(2) -0.0024(18)
C38 0.049(3) 0.035(2) 0.055(3) 0.006(2) 0.035(2) -0.0010(19)
C39 0.033(2) 0.032(2) 0.034(2) 0.0009(16) 0.0162(17) 0.0016(16)
C40 0.038(2) 0.046(3) 0.057(3) 0.004(2) 0.031(2) 0.0055(19)
O13 0.057(3) 0.054(3) 0.077(4) 0.000 0.025(3) 0.000

loop_
_atom_type_symbol
_atom_type_description
_atom_type_scat_dispersion_real
_atom_type_scat_dispersion_imag
_atom_type_scat_source
C C 0.0181 0.0091 'International Tables Vol C Tables 4.2.6.8 and 6.1.1.4'
H H 0.0000 0.0000 'International Tables Vol C Tables 4.2.6.8 and 6.1.1.4'
N N 0.0311 0.0180 'International Tables Vol C Tables 4.2.6.8 and 6.1.1.4'
O O 0.0492 0.0322 'International Tables Vol C Tables 4.2.6.8 and 6.1.1.4'
Tb Tb -9.1472 9.1891 'International Tables Vol C Tables 4.2.6.8 and 6.1.1.4'

loop_
_geom_angle_atom_site_label_1
_geom_angle_atom_site_label_2
_geom_angle_atom_site_label_3
_geom_angle
_geom_angle_publ_flag
O7 TB1 O11 82.70(10) y
O7 TB1 O10 79.02(10) y
O11 TB1 O10 75.33(10) y
O7 TB1 O12 146.98(10) y
O11 TB1 O12 73.10(10) y
O10 TB1 O12 114.82(10) y
O7 TB1 O8 72.86(10) y
O11 TB1 O8 77.56(11) y
O10 TB1 O8 142.94(10) y
O12 TB1 O8 80.12(10) y
O7 TB1 O9 137.11(9) y
O11 TB1 O9 119.88(10) y
O10 TB1 O9 73.40(10) y
O12 TB1 O9 75.55(9) y
O8 TB1 O9 143.15(10) y
O7 TB1 O5 106.36(10) y
O11 TB1 O5 141.46(10) y
O10 TB1 O5 142.69(9) y
O12 TB1 O5 81.10(10) y
O8 TB1 O5 70.08(10) y
O9 TB1 O5 79.07(9) y
O7 TB1 N4 73.26(10) y
O11 TB1 N4 147.91(10) y
O10 TB1 N4 79.40(10) y
O12 TB1 N4 136.72(10) y
O8 TB1 N4 113.85(10) y
O9 TB1 N4 69.88(10) y
O5 TB1 N4 67.64(9) y
N2 O5 TB1 123.7(2) y
C27 O7 TB1 135.9(3) y
C29 O8 TB1 133.8(3) y
C32 O9 TB1 134.9(3) y
C34 O10 TB1 136.6(3) y
C37 O11 TB1 132.3(3) y
C39 O12 TB1 132.8(3) y
O5 N2 C20 126.2(3) y
O5 N2 C14 119.8(3) y
C20 N2 C14 113.6(3) y
O6 N3 C20 126.4(4) y
O6 N3 C17 120.7(4) y
C20 N3 C17 112.6(3) y
C25 N4 C21 116.8(3) y
C25 N4 TB1 115.4(3) y
C21 N4 TB1 127.7(3) y
N2 C14 C16 111.0(4) y
N2 C14 C15 105.1(4) y
C16 C14 C15 108.9(4) y
N2 C14 C17 101.1(3) y
C16 C14 C17 116.9(4) y
C15 C14 C17 112.9(4) y
C14 C15 H15A 109.5 ?
C14 C15 H15B 109.5 ?
H15A C15 H15B 109.5 ?
C14 C15 H15C 109.5 ?
H15A C15 H15C 109.5 ?
H15B C15 H15C 109.5 ?
C14 C16 H16A 109.5 ?
C14 C16 H16B 109.5 ?
H16A C16 H16B 109.5 ?
C14 C16 H16C 109.5 ?
H16A C16 H16C 109.5 ?
H16B C16 H16C 109.5 ?
C18 C17 N3 110.5(5) y
C18 C17 C14 115.8(5) y
N3 C17 C14 101.7(3) y
C18 C17 C19 110.9(6) y
N3 C17 C19 105.9(4) y
C14 C17 C19 111.3(4) y
C17 C18 H18A 109.5 ?
C17 C18 H18B 109.5 ?
H18A C18 H18B 109.5 ?
C17 C18 H18C 109.5 ?
H18A C18 H18C 109.5 ?
H18B C18 H18C 109.5 ?
C17 C19 H19A 109.5 ?
C17 C19 H19B 109.5 ?
H19A C19 H19B 109.5 ?
C17 C19 H19C 109.5 ?
H19A C19 H19C 109.5 ?
H19B C19 H19C 109.5 ?
N2 C20 N3 107.4(3) y
N2 C20 C21 126.3(4) y
N3 C20 C21 126.1(4) y
N4 C21 C22 122.9(4) y
N4 C21 C20 117.8(3) y
C22 C21 C20 119.3(4) y
C23 C22 C21 118.9(4) y
C23 C22 H22 120.5 ?
C21 C22 H22 120.5 ?
C24 C23 C22 118.2(4) y
C24 C23 H23 120.9 ?
C22 C23 H23 120.9 ?
C23 C24 C25 119.6(4) y
C23 C24 H24 120.2 ?
C25 C24 H24 120.2 ?
N4 C25 C24 123.6(4) y
N4 C25 H25 118.2 ?
C24 C25 H25 118.2 ?
C27 C26 H26A 109.5 ?
C27 C26 H26B 109.5 ?
H26A C26 H26B 109.5 ?
C27 C26 H26C 109.5 ?
H26A C26 H26C 109.5 ?
H26B C26 H26C 109.5 ?
O7 C27 C28 123.8(4) y
O7 C27 C26 116.9(4) y
C28 C27 C26 119.2(4) y
C29 C28 C27 124.1(4) y
C29 C28 H28 118.0 ?
C27 C28 H28 118.0 ?
O8 C29 C28 125.3(4) y
O8 C29 C30 116.2(4) y
C28 C29 C30 118.4(4) y
C29 C30 H30A 109.5 ?
C29 C30 H30B 109.5 ?
H30A C30 H30B 109.5 ?
C29 C30 H30C 109.5 ?
H30A C30 H30C 109.5 ?
H30B C30 H30C 109.5 ?
C32 C31 H31A 109.5 ?
C32 C31 H31B 109.5 ?
H31A C31 H31B 109.5 ?
C32 C31 H31C 109.5 ?
H31A C31 H31C 109.5 ?
H31B C31 H31C 109.5 ?
O9 C32 C33 124.9(4) y
O9 C32 C31 116.2(4) y
C33 C32 C31 118.8(4) y
C32 C33 C34 124.9(4) y
C32 C33 H33 117.6 ?
C34 C33 H33 117.6 ?
O10 C34 C33 124.5(4) y
O10 C34 C35 116.3(4) y
C33 C34 C35 119.2(4) y
C34 C35 H35A 109.5 ?
C34 C35 H35B 109.5 ?
H35A C35 H35B 109.5 ?
C34 C35 H35C 109.5 ?
H35A C35 H35C 109.5 ?
H35B C35 H35C 109.5 ?
C37 C36 H36A 109.5 ?
C37 C36 H36B 109.5 ?
H36A C36 H36B 109.5 ?
C37 C36 H36C 109.5 ?
H36A C36 H36C 109.5 ?
H36B C36 H36C 109.5 ?
O11 C37 C38 124.7(4) y
O11 C37 C36 116.3(4) y
C38 C37 C36 119.1(4) y
C39 C38 C37 124.2(4) y
C39 C38 H38 117.9 ?
C37 C38 H38 117.9 ?
O12 C39 C38 124.4(4) y
O12 C39 C40 117.3(4) y
C38 C39 C40 118.2(4) y
C39 C40 H40A 109.5 ?
C39 C40 H40B 109.5 ?
H40A C40 H40B 109.5 ?
C39 C40 H40C 109.5 ?
H40A C40 H40C 109.5 ?
H40B C40 H40C 109.5 ?
C52 C51 H51A 109.5 ?
C52 C51 H51B 109.5 ?
H51A C51 H51B 109.5 ?
C52 C51 H51C 109.5 ?
H51A C51 H51C 109.5 ?
H51B C51 H51C 109.5 ?
C53 C52 C51 111.2(16) y
C53 C52 H52A 109.4 ?
C51 C52 H52A 109.4 ?
C53 C52 H52B 109.4 ?
C51 C52 H52B 109.4 ?
H52A C52 H52B 108.0 ?
C54 C53 C52 119.4(17) y
C54 C53 H53A 107.5 ?
C52 C53 H53A 107.5 ?
C54 C53 H53B 107.5 ?
C52 C53 H53B 107.5 ?
H53A C53 H53B 107.0 ?
C53 C54 C55 113.5(16) y
C53 C54 H54A 108.9 ?
C55 C54 H54A 108.9 ?
C53 C54 H54B 108.9 ?
C55 C54 H54B 108.9 ?
H54A C54 H54B 107.7 ?
C54 C55 C56 110.4(15) y
C54 C55 H55A 109.6 ?
C56 C55 H55A 109.6 ?
C54 C55 H55B 109.6 ?
C56 C55 H55B 109.6 ?
H55A C55 H55B 108.1 ?
C55 C56 H56A 109.5 ?
C55 C56 H56B 109.5 ?
H56A C56 H56B 109.5 ?
C55 C56 H56C 109.5 ?
H56A C56 H56C 109.5 ?
H56B C56 H56C 109.5 ?

loop_
_geom_bond_atom_site_label_1
_geom_bond_atom_site_label_2
_geom_bond_distance
_geom_bond_publ_flag
Tb1 O7 2.321(3) y
Tb1 O11 2.324(3) y
Tb1 O10 2.327(3) y
Tb1 O12 2.334(3) y
Tb1 O8 2.336(3) y
Tb1 O9 2.351(3) y
Tb1 O5 2.406(3) y
Tb1 N4 2.679(3) y
O5 N2 1.283(4) y
O6 N3 1.280(5) y
O7 C27 1.267(5) y
O8 C29 1.257(5) y
O9 C32 1.277(5) y
O10 C34 1.265(5) y
O11 C37 1.267(5) y
O12 C39 1.266(5) y
N2 C20 1.345(5) y
N2 C14 1.503(5) y
N3 C20 1.367(5) y
N3 C17 1.506(6) y
N4 C25 1.334(5) y
N4 C21 1.346(5) y
C14 C16 1.509(6) y
C14 C15 1.543(7) y
C14 C17 1.543(6) y
C15 H15a 0.9800 ?
C15 H15b 0.9800 ?
C15 H15c 0.9800 ?
C16 H16a 0.9800 ?
C16 H16b 0.9800 ?
C16 H16c 0.9800 ?
C17 C18 1.504(8) y
C17 C19 1.545(8) y
C18 H18a 0.9800 ?
C18 H18b 0.9800 ?
C18 H18c 0.9800 ?
C19 H19a 0.9800 ?
C19 H19b 0.9800 ?
C19 H19c 0.9800 ?
C20 C21 1.465(5) y
C21 C22 1.394(6) y
C22 C23 1.386(6) y
C22 H22 0.9500 ?
C23 C24 1.368(7) y
C23 H23 0.9500 ?
C24 C25 1.383(6) y
C24 H24 0.9500 ?
C25 H25 0.9500 ?
C26 C27 1.510(6) y
C26 H26a 0.9800 ?
C26 H26b 0.9800 ?
C26 H26c 0.9800 ?
C27 C28 1.396(6) y
C28 C29 1.396(6) y
C28 H28 0.9500 ?
C29 C30 1.524(6) y
C30 H30a 0.9800 ?
C30 H30b 0.9800 ?
C30 H30c 0.9800 ?
C31 C32 1.510(6) y
C31 H31a 0.9800 ?
C31 H31b 0.9800 ?
C31 H31c 0.9800 ?
C32 C33 1.391(6) y
C33 C34 1.397(6) y
C33 H33 0.9500 ?
C34 C35 1.510(6) y
C35 H35a 0.9800 ?
C35 H35b 0.9800 ?
C35 H35c 0.9800 ?
C36 C37 1.509(6) y
C36 H36a 0.9800 ?
C36 H36b 0.9800 ?
C36 H36c 0.9800 ?
C37 C38 1.401(6) y
C38 C39 1.396(6) y
C38 H38 0.9500 ?
C39 C40 1.510(6) y
C40 H40a 0.9800 ?
C40 H40b 0.9800 ?
C40 H40c 0.9800 ?
O13 H13 0.8924 ?
C51 C52 1.591(10) y
C51 H51a 0.9800 ?
C51 H51b 0.9800 ?
C51 H51c 0.9800 ?
C52 C53 1.563(10) y
C52 H52a 0.9900 ?
C52 H52b 0.9900 ?
C53 C54 1.543(9) y
C53 H53a 0.9900 ?
C53 H53b 0.9900 ?
C54 C55 1.570(10) y
C54 H54a 0.9900 ?
C54 H54b 0.9900 ?
C55 C56 1.583(10) y
C55 H55a 0.9900 ?
C55 H55b 0.9900 ?
C56 H56a 0.9800 ?
C56 H56b 0.9800 ?
C56 H56c 0.9800 ?

loop_
_geom_hbond_atom_site_label_D
_geom_hbond_atom_site_label_H
_geom_hbond_atom_site_label_A
_geom_hbond_distance_DH
_geom_hbond_distance_HA
_geom_hbond_distance_DA
_geom_hbond_angle_DHA
_geom_hbond_publ_flag
O13 H13 O12 0.89 2.11 2.997(5) 178.8 y

loop_
_geom_torsion_atom_site_label_1
_geom_torsion_atom_site_label_2
_geom_torsion_atom_site_label_3
_geom_torsion_atom_site_label_4
_geom_torsion
_geom_torsion_publ_flag
O7 TB1 O5 N2 118.8(3) y
O11 TB1 O5 N2 -142.2(3) y
O10 TB1 O5 N2 25.5(4) y
O12 TB1 O5 N2 -94.2(3) y
O8 TB1 O5 N2 -176.8(3) y
O9 TB1 O5 N2 -17.3(3) y
N4 TB1 O5 N2 55.3(3) y
O11 TB1 O7 C27 -62.4(4) y
O10 TB1 O7 C27 -138.8(4) y
O12 TB1 O7 C27 -19.7(5) y
O8 TB1 O7 C27 16.8(4) y
O9 TB1 O7 C27 170.8(4) y
O5 TB1 O7 C27 79.3(4) y
N4 TB1 O7 C27 139.1(4) y
O7 TB1 O8 C29 -21.6(4) y
O11 TB1 O8 C29 64.5(4) y
O10 TB1 O8 C29 20.8(5) y
O12 TB1 O8 C29 139.2(4) y
O9 TB1 O8 C29 -171.7(4) y
O5 TB1 O8 C29 -136.7(4) y
N4 TB1 O8 C29 -83.8(4) y
O7 TB1 O9 C32 44.9(4) y
O11 TB1 O9 C32 -68.9(4) y
O10 TB1 O9 C32 -7.3(3) y
O12 TB1 O9 C32 -129.3(4) y
O8 TB1 O9 C32 -179.5(3) y
O5 TB1 O9 C32 147.2(4) y
N4 TB1 O9 C32 77.2(4) y
O7 TB1 O10 C34 -147.3(4) y
O11 TB1 O10 C34 127.4(4) y
O12 TB1 O10 C34 64.3(4) y
O8 TB1 O10 C34 171.7(3) y
O9 TB1 O10 C34 -0.6(4) y
O5 TB1 O10 C34 -44.7(5) y
N4 TB1 O10 C34 -72.5(4) y
O7 TB1 O11 C37 128.4(4) y
O10 TB1 O11 C37 -151.1(4) y
O12 TB1 O11 C37 -28.9(4) y
O8 TB1 O11 C37 54.4(4) y
O9 TB1 O11 C37 -90.5(4) y
O5 TB1 O11 C37 21.2(5) y
N4 TB1 O11 C37 169.7(3) y
O7 TB1 O12 C39 -17.4(5) y
O11 TB1 O12 C39 27.2(4) y
O10 TB1 O12 C39 91.6(4) y
O8 TB1 O12 C39 -52.7(4) y
O9 TB1 O12 C39 155.3(4) y
O5 TB1 O12 C39 -123.8(4) y
N4 TB1 O12 C39 -167.1(3) y
TB1 O5 N2 C20 -52.3(5) y
TB1 O5 N2 C14 135.6(3) y
O7 TB1 N4 C25 32.7(3) y
O11 TB1 N4 C25 -10.4(4) y
O10 TB1 N4 C25 -48.9(3) y
O12 TB1 N4 C25 -164.0(3) y
O8 TB1 N4 C25 94.7(3) y
O9 TB1 N4 C25 -124.9(3) y
O5 TB1 N4 C25 149.0(3) y
O7 TB1 N4 C21 -150.4(3) y
O11 TB1 N4 C21 166.4(3) y
O10 TB1 N4 C21 128.0(3) y
O12 TB1 N4 C21 12.9(4) y
O8 TB1 N4 C21 -88.4(3) y
O9 TB1 N4 C21 51.9(3) y
O5 TB1 N4 C21 -34.2(3) y
O5 N2 C14 C16 -44.7(5) y
C20 N2 C14 C16 142.2(4) y
O5 N2 C14 C15 72.9(5) y
C20 N2 C14 C15 -100.2(5) y
O5 N2 C14 C17 -169.5(4) y
C20 N2 C14 C17 17.5(5) y
O6 N3 C17 C18 -48.2(7) y
C20 N3 C17 C18 138.2(6) y
O6 N3 C17 C14 -171.7(4) y
C20 N3 C17 C14 14.8(5) y
O6 N3 C17 C19 72.0(6) y
C20 N3 C17 C19 -101.6(5) y
N2 C14 C17 C18 -137.4(5) y
C16 C14 C17 C18 101.9(6) y
C15 C14 C17 C18 -25.6(7) y
N2 C14 C17 N3 -17.6(4) y
C16 C14 C17 N3 -138.3(4) y
C15 C14 C17 N3 94.1(4) y
N2 C14 C17 C19 94.7(5) y
C16 C14 C17 C19 -25.9(6) y
C15 C14 C17 C19 -153.5(5) y
O5 N2 C20 N3 178.6(4) y
C14 N2 C20 N3 -8.9(5) y
O5 N2 C20 C21 -6.8(6) y
C14 N2 C20 C21 165.7(4) y
O6 N3 C20 N2 -177.5(4) y
C17 N3 C20 N2 -4.4(5) y
O6 N3 C20 C21 7.9(7) y
C17 N3 C20 C21 -179.0(4) y
C25 N4 C21 C22 -0.1(6) y
TB1 N4 C21 C22 -176.8(3) y
C25 N4 C21 C20 -177.2(3) y
TB1 N4 C21 C20 6.0(5) y
N2 C20 C21 N4 28.2(6) y
N3 C20 C21 N4 -158.2(4) y
N2 C20 C21 C22 -149.1(4) y
N3 C20 C21 C22 24.6(6) y
N4 C21 C22 C23 -1.1(7) y
C20 C21 C22 C23 176.0(4) y
C21 C22 C23 C24 1.2(7) y
C22 C23 C24 C25 -0.2(7) y
C21 N4 C25 C24 1.2(6) y
TB1 N4 C25 C24 178.3(3) y
C23 C24 C25 N4 -1.0(7) y
TB1 O7 C27 C28 -7.0(7) y
TB1 O7 C27 C26 175.6(3) y
O7 C27 C28 C29 -10.0(9) y
C26 C27 C28 C29 167.4(5) y
TB1 O8 C29 C28 16.9(8) y
TB1 O8 C29 C30 -167.8(4) y
C27 C28 C29 O8 4.9(9) y
C27 C28 C29 C30 -170.3(5) y
TB1 O9 C32 C33 8.9(6) y
TB1 O9 C32 C31 -172.5(3) y
O9 C32 C33 C34 -0.3(7) y
C31 C32 C33 C34 -178.9(4) y
TB1 O10 C34 C33 6.8(7) y
TB1 O10 C34 C35 -172.8(3) y
C32 C33 C34 O10 -7.4(7) y
C32 C33 C34 C35 172.2(4) y
TB1 O11 C37 C38 20.7(7) y
TB1 O11 C37 C36 -160.9(4) y
O11 C37 C38 C39 6.5(8) y
C36 C37 C38 C39 -171.9(5) y
TB1 O12 C39 C38 -17.1(6) y
TB1 O12 C39 C40 164.7(3) y
C37 C38 C39 O12 -8.3(8) y
C37 C38 C39 C40 169.9(5) y
C51 C52 C53 C54 155(3) y
C52 C53 C54 C55 168(4) y
C53 C54 C55 C56 -177(3) y
